data_4064046
loop_
_publ_author_name
'Albertin, Gabriele'
'Antoniutti, Stefano'
'Castro, Jes\'us'

_publ_section_title
;
 Preparation of Half-Sandwich Alkoxycarbene Complexes of Osmium(II)
;
_journal_issue 6
_journal_name_full Organometallics
_journal_page_first 1558
_journal_paper_doi 10.1021/om101105s
_journal_volume 30
_journal_year 2011
_chemical_formula_sum 'C58 H61 B Cl O2 Os P'
_chemical_formula_weight 1057.50
_chemical_name_systematic
; 
 ? 
;
_space_group_IT_number 14
_symmetry_cell_setting monoclinic
_symmetry_space_group_name_Hall '-P 2yn'
_symmetry_space_group_name_H-M 'P 1 21/n 1'
_atom_sites_solution_hydrogens geom
_atom_sites_solution_primary direct
_atom_sites_solution_secondary difmap
_audit_creation_method SHELXL-97
_cell_angle_alpha 90.00
_cell_angle_beta 101.077(3)
_cell_angle_gamma 90.00
_cell_formula_units_Z 4
_cell_length_a 18.222(3)
_cell_length_b 14.828(2)
_cell_length_c 18.678(3)
_cell_measurement_reflns_used 3867
_cell_measurement_temperature 293(2)
_cell_measurement_theta_max 20.63
_cell_measurement_theta_min 2.22
_cell_volume 4952.7(13)
_computing_cell_refinement 'Bruker SMART'
_computing_data_collection 'Bruker SMART'
_computing_data_reduction 'Bruker SAINT'
_computing_structure_refinement 'SHELXL-97 (Sheldrick, 1997)'
_computing_structure_solution 'SHELXS-97 (Sheldrick, 1990)'
_diffrn_ambient_temperature 293(2)
_diffrn_measured_fraction_theta_full 0.996
_diffrn_measured_fraction_theta_max 0.996
_diffrn_measurement_device_type 'CCD area detector'
_diffrn_measurement_method 'phi and omega scans'
_diffrn_radiation_monochromator graphite
_diffrn_radiation_source 'fine-focus sealed tube'
_diffrn_radiation_type MoK\a
_diffrn_radiation_wavelength 0.71073
_diffrn_reflns_av_R_equivalents 0.0762
_diffrn_reflns_av_sigmaI/netI 0.0941
_diffrn_reflns_limit_h_max 21
_diffrn_reflns_limit_h_min -21
_diffrn_reflns_limit_k_max 13
_diffrn_reflns_limit_k_min -17
_diffrn_reflns_limit_l_max 22
_diffrn_reflns_limit_l_min -22
_diffrn_reflns_number 25716
_diffrn_reflns_theta_full 25.01
_diffrn_reflns_theta_max 25.01
_diffrn_reflns_theta_min 1.43
_exptl_absorpt_coefficient_mu 2.703
_exptl_absorpt_correction_T_max 1.000
_exptl_absorpt_correction_T_min 0.602
_exptl_absorpt_correction_type multi-scan
_exptl_crystal_colour orange
_exptl_crystal_density_diffrn 1.418
_exptl_crystal_density_method 'not measured'
_exptl_crystal_description prism
_exptl_crystal_F_000 2152
_exptl_crystal_size_max 0.47
_exptl_crystal_size_mid 0.19
_exptl_crystal_size_min 0.10
_refine_diff_density_max 1.260
_refine_diff_density_min -1.515
_refine_diff_density_rms 0.113
_refine_ls_extinction_method none
_refine_ls_goodness_of_fit_ref 0.975
_refine_ls_hydrogen_treatment constr
_refine_ls_matrix_type full
_refine_ls_number_parameters 582
_refine_ls_number_reflns 8689
_refine_ls_number_restraints 0
_refine_ls_restrained_S_all 0.975
_refine_ls_R_factor_all 0.0954
_refine_ls_R_factor_gt 0.0412
_refine_ls_shift/su_max 0.001
_refine_ls_shift/su_mean 0.000
_refine_ls_structure_factor_coef Fsqd
_refine_ls_weighting_details 'calc w=1/[\s^2^(Fo^2^)+(0.0150P)^2^+14.1210P] where P=(Fo^2^+2Fc^2^)/3'
_refine_ls_weighting_scheme calc
_refine_ls_wR_factor_gt 0.0825
_refine_ls_wR_factor_ref 0.1125
_reflns_number_gt 5114
_reflns_number_total 8689
_reflns_threshold_expression >2sigma(I)
_cod_data_source_file om101105s_si_001.cif
_cod_data_source_block 1d_pat
_cod_depositor_comments
;
The following automatic conversions were performed:

'_symmetry_cell_setting' value 'Monoclinic' changed to 'monoclinic'
according to /home/saulius/struct/CIF-dictionaries/cif_core.dic
dictionary named 'cif_core.dic' version 2.4.1 from 2010-06-29.

Automatic conversion script
Id: cif_fix_values 1715 2011-07-08 13:25:40Z adriana 
;
_cod_original_cell_volume 4952.6(14)
_cod_original_sg_symbol_H-M 'P2(1)/n  '
_cod_database_code 4064046

loop_
_symmetry_equiv_pos_as_xyz
'x, y, z'
'-x+1/2, y+1/2, -z+1/2'
'-x, -y, -z'
'x-1/2, -y-1/2, z-1/2'

loop_
_atom_site_label
_atom_site_type_symbol
_atom_site_fract_x
_atom_site_fract_y
_atom_site_fract_z
_atom_site_U_iso_or_equiv
_atom_site_adp_type
_atom_site_occupancy
_atom_site_symmetry_multiplicity
_atom_site_calc_flag
_atom_site_refinement_flags
Os Os 0.686433(14) 0.74453(2) 0.467247(15) 0.03605(10) Uani 1 1 d .
Cl Cl 0.62914(13) 0.69790(16) 0.34604(12) 0.0685(7) Uani 1 1 d .
O2 O 0.7127(3) 0.5888(4) 0.5584(3) 0.0602(16) Uani 1 1 d .
C19 C 0.7063(6) 0.4990(7) 0.5917(7) 0.109(4) Uani 1 1 d .
H19A H 0.6632 0.4993 0.6152 0.130 Uiso 1 1 calc R
H19B H 0.6974 0.4541 0.5533 0.130 Uiso 1 1 calc R
C110 C 0.7644(8) 0.4757(11) 0.6390(11) 0.245(13) Uani 1 1 d .
H11A H 0.8039 0.4588 0.6143 0.367 Uiso 1 1 calc R
H11B H 0.7521 0.4255 0.6669 0.367 Uiso 1 1 calc R
H11C H 0.7805 0.5255 0.6710 0.367 Uiso 1 1 calc R
P P 0.79840(11) 0.68767(14) 0.44555(12) 0.0449(5) Uani 1 1 d .
C31 C 0.8076(5) 0.5712(5) 0.4275(5) 0.054(2) Uani 1 1 d .
C32 C 0.8784(6) 0.5312(7) 0.4358(5) 0.079(3) Uani 1 1 d .
H32 H 0.9205 0.5655 0.4541 0.095 Uiso 1 1 calc R
C33 C 0.8874(9) 0.4412(8) 0.4174(7) 0.111(5) Uani 1 1 d .
H33 H 0.9351 0.4163 0.4242 0.133 Uiso 1 1 calc R
C34 C 0.8278(10) 0.3903(8) 0.3898(7) 0.115(5) Uani 1 1 d .
H34 H 0.8338 0.3303 0.3778 0.138 Uiso 1 1 calc R
C35 C 0.7597(8) 0.4270(8) 0.3798(7) 0.109(4) Uani 1 1 d .
H35 H 0.7183 0.3914 0.3613 0.130 Uiso 1 1 calc R
C36 C 0.7490(6) 0.5166(7) 0.3962(5) 0.076(3) Uani 1 1 d .
H36 H 0.7010 0.5406 0.3857 0.091 Uiso 1 1 calc R
C41 C 0.8776(4) 0.7080(5) 0.5171(5) 0.049(2) Uani 1 1 d .
C42 C 0.8861(5) 0.6637(7) 0.5822(5) 0.076(3) Uani 1 1 d .
H42 H 0.8520 0.6188 0.5879 0.092 Uiso 1 1 calc R
C43 C 0.9442(5) 0.6834(8) 0.6405(5) 0.085(3) Uani 1 1 d .
H43 H 0.9478 0.6537 0.6848 0.102 Uiso 1 1 calc R
C44 C 0.9964(5) 0.7479(9) 0.6311(7) 0.093(4) Uani 1 1 d .
H44 H 1.0357 0.7620 0.6691 0.111 Uiso 1 1 calc R
C45 C 0.9895(7) 0.7898(8) 0.5665(8) 0.106(4) Uani 1 1 d .
H45 H 1.0250 0.8324 0.5598 0.128 Uiso 1 1 calc R
C46 C 0.9314(5) 0.7713(6) 0.5101(6) 0.081(3) Uani 1 1 d .
H46 H 0.9281 0.8020 0.4662 0.097 Uiso 1 1 calc R
O51 O 0.8198(3) 0.7410(4) 0.3778(3) 0.0719(17) Uani 1 1 d .
C51 C 0.8471(12) 0.7100(9) 0.3225(8) 0.201(10) Uani 1 1 d .
H51A H 0.8109 0.6677 0.2966 0.241 Uiso 1 1 calc R
H51B H 0.8915 0.6754 0.3427 0.241 Uiso 1 1 calc R
C52 C 0.8661(7) 0.7669(10) 0.2719(6) 0.129(5) Uani 1 1 d .
H52A H 0.8215 0.7917 0.2427 0.194 Uiso 1 1 calc R
H52B H 0.8935 0.7344 0.2413 0.194 Uiso 1 1 calc R
H52C H 0.8965 0.8149 0.2962 0.194 Uiso 1 1 calc R
C1 C 0.6472(4) 0.8903(5) 0.4299(4) 0.0430(19) Uani 1 1 d .
C6 C 0.7226(4) 0.8945(4) 0.4635(4) 0.0439(19) Uani 1 1 d .
H6 H 0.7564 0.9248 0.4407 0.053 Uiso 1 1 calc R
C5 C 0.7480(4) 0.8528(5) 0.5324(4) 0.0429(19) Uani 1 1 d .
H5 H 0.7991 0.8495 0.5507 0.051 Uiso 1 1 calc R
C4 C 0.6979(4) 0.8161(5) 0.5739(4) 0.0453(19) Uani 1 1 d .
C3 C 0.6205(5) 0.8177(5) 0.5412(4) 0.050(2) Uani 1 1 d .
H3 H 0.5853 0.7960 0.5670 0.060 Uiso 1 1 calc R
C2 C 0.5974(4) 0.8512(5) 0.4713(4) 0.047(2) Uani 1 1 d .
H2 H 0.5469 0.8480 0.4504 0.056 Uiso 1 1 calc R
C7 C 0.6186(5) 0.9319(6) 0.3569(5) 0.060(2) Uani 1 1 d .
H7 H 0.5752 0.8962 0.3337 0.072 Uiso 1 1 calc R
C8 C 0.6729(6) 0.9321(7) 0.3049(5) 0.089(3) Uani 1 1 d .
H8A H 0.7119 0.9752 0.3211 0.134 Uiso 1 1 calc R
H8B H 0.6469 0.9480 0.2569 0.134 Uiso 1 1 calc R
H8C H 0.6944 0.8731 0.3037 0.134 Uiso 1 1 calc R
C9 C 0.5897(6) 1.0258(7) 0.3697(6) 0.099(4) Uani 1 1 d .
H9A H 0.5519 1.0212 0.3989 0.149 Uiso 1 1 calc R
H9B H 0.5688 1.0530 0.3237 0.149 Uiso 1 1 calc R
H9C H 0.6302 1.0622 0.3947 0.149 Uiso 1 1 calc R
C10 C 0.7237(6) 0.7804(6) 0.6490(4) 0.076(3) Uani 1 1 d .
H10A H 0.7764 0.7686 0.6568 0.113 Uiso 1 1 calc R
H10B H 0.6975 0.7255 0.6548 0.113 Uiso 1 1 calc R
H10C H 0.7137 0.8241 0.6839 0.113 Uiso 1 1 calc R
C11 C 0.6643(4) 0.6257(5) 0.5068(5) 0.048(2) Uani 1 1 d .
C12 C 0.5907(4) 0.5762(5) 0.4816(5) 0.057(2) Uani 1 1 d .
H12A H 0.5962 0.5136 0.4969 0.068 Uiso 1 1 calc R
H12B H 0.5775 0.5776 0.4288 0.068 Uiso 1 1 calc R
C13 C 0.5287(4) 0.6200(5) 0.5139(5) 0.047(2) Uani 1 1 d .
C14 C 0.5258(5) 0.6152(6) 0.5874(5) 0.058(2) Uani 1 1 d .
H14 H 0.5623 0.5830 0.6188 0.070 Uiso 1 1 calc R
C15 C 0.4695(5) 0.6577(7) 0.6146(5) 0.070(3) Uani 1 1 d .
H15 H 0.4681 0.6527 0.6640 0.084 Uiso 1 1 calc R
C16 C 0.4155(5) 0.7073(6) 0.5698(5) 0.068(3) Uani 1 1 d .
H16 H 0.3784 0.7370 0.5885 0.082 Uiso 1 1 calc R
C17 C 0.4177(5) 0.7120(6) 0.4964(5) 0.066(3) Uani 1 1 d .
H17 H 0.3809 0.7439 0.4650 0.079 Uiso 1 1 calc R
C18 C 0.4733(5) 0.6703(6) 0.4700(5) 0.056(2) Uani 1 1 d .
H18 H 0.4744 0.6756 0.4206 0.067 Uiso 1 1 calc R
B B 0.6630(5) 0.6354(6) 0.8879(5) 0.046(2) Uani 1 1 d .
C11B C 0.6200(4) 0.7325(5) 0.8641(4) 0.0458(19) Uani 1 1 d .
C12B C 0.5989(4) 0.7562(6) 0.7911(4) 0.060(2) Uani 1 1 d .
H12C H 0.6091 0.7159 0.7562 0.072 Uiso 1 1 calc R
C13B C 0.5636(5) 0.8366(7) 0.7675(5) 0.075(3) Uani 1 1 d .
H13C H 0.5513 0.8499 0.7180 0.090 Uiso 1 1 calc R
C14B C 0.5469(5) 0.8967(7) 0.8188(6) 0.076(3) Uani 1 1 d .
H14C H 0.5233 0.9511 0.8040 0.091 Uiso 1 1 calc R
C15B C 0.5651(5) 0.8759(6) 0.8906(6) 0.067(3) Uani 1 1 d .
H15C H 0.5537 0.9158 0.9253 0.081 Uiso 1 1 calc R
C16B C 0.6006(4) 0.7954(6) 0.9124(5) 0.057(2) Uani 1 1 d .
H16C H 0.6121 0.7827 0.9621 0.068 Uiso 1 1 calc R
C21B C 0.6600(4) 0.6092(5) 0.9730(4) 0.046(2) Uani 1 1 d .
C22B C 0.6161(4) 0.5423(5) 0.9947(5) 0.053(2) Uani 1 1 d .
H22B H 0.5863 0.5077 0.9589 0.063 Uiso 1 1 calc R
C23B C 0.6143(5) 0.5242(7) 1.0667(5) 0.065(3) Uani 1 1 d .
H23B H 0.5831 0.4794 1.0787 0.078 Uiso 1 1 calc R
C24B C 0.6590(6) 0.5727(8) 1.1202(5) 0.074(3) Uani 1 1 d .
H24B H 0.6587 0.5604 1.1690 0.089 Uiso 1 1 calc R
C25B C 0.7037(6) 0.6388(7) 1.1025(5) 0.073(3) Uani 1 1 d .
H25B H 0.7337 0.6722 1.1390 0.087 Uiso 1 1 calc R
C26B C 0.7045(5) 0.6561(6) 1.0304(5) 0.059(2) Uani 1 1 d .
H26B H 0.7360 0.7011 1.0192 0.071 Uiso 1 1 calc R
C31B C 0.7506(4) 0.6375(5) 0.8765(4) 0.0403(18) Uani 1 1 d .
C32B C 0.7767(4) 0.6948(5) 0.8284(4) 0.050(2) Uani 1 1 d .
H32B H 0.7459 0.7410 0.8064 0.059 Uiso 1 1 calc R
C33B C 0.8480(4) 0.6854(6) 0.8119(4) 0.061(2) Uani 1 1 d .
H33B H 0.8632 0.7240 0.7784 0.073 Uiso 1 1 calc R
C34B C 0.8953(5) 0.6198(6) 0.8449(5) 0.062(2) Uani 1 1 d .
H34B H 0.9423 0.6125 0.8332 0.074 Uiso 1 1 calc R
C35B C 0.8725(5) 0.5655(6) 0.8949(5) 0.072(3) Uani 1 1 d .
H35B H 0.9049 0.5221 0.9192 0.086 Uiso 1 1 calc R
C36B C 0.8012(4) 0.5743(6) 0.9100(5) 0.059(2) Uani 1 1 d .
H36B H 0.7870 0.5358 0.9442 0.071 Uiso 1 1 calc R
C41B C 0.6192(4) 0.5579(5) 0.8322(4) 0.049(2) Uani 1 1 d .
C42B C 0.6533(5) 0.4931(6) 0.7965(5) 0.059(2) Uani 1 1 d .
H42B H 0.7053 0.4929 0.8036 0.071 Uiso 1 1 calc R
C43B C 0.6141(6) 0.4284(7) 0.7506(5) 0.080(3) Uani 1 1 d .
H43B H 0.6398 0.3868 0.7274 0.096 Uiso 1 1 calc R
C44B C 0.5370(6) 0.4258(7) 0.7394(5) 0.081(3) Uani 1 1 d .
H44B H 0.5104 0.3818 0.7097 0.097 Uiso 1 1 calc R
C45B C 0.5016(6) 0.4873(8) 0.7718(6) 0.078(3) Uani 1 1 d .
H45B H 0.4496 0.4867 0.7636 0.093 Uiso 1 1 calc R
C46B C 0.5398(5) 0.5520(6) 0.8174(5) 0.065(3) Uani 1 1 d .
H46B H 0.5127 0.5933 0.8393 0.078 Uiso 1 1 calc R

loop_
_atom_site_aniso_label
_atom_site_aniso_U_11
_atom_site_aniso_U_22
_atom_site_aniso_U_33
_atom_site_aniso_U_23
_atom_site_aniso_U_13
_atom_site_aniso_U_12
Os 0.03352(15) 0.03722(17) 0.03758(16) -0.00258(16) 0.00729(11) -0.00838(16)
Cl 0.0725(15) 0.0761(16) 0.0526(13) -0.0181(12) 0.0008(11) -0.0249(13)
O2 0.054(4) 0.043(3) 0.083(4) 0.022(3) 0.011(3) -0.004(3)
C19 0.085(8) 0.069(8) 0.174(12) 0.071(8) 0.032(8) 0.003(6)
C110 0.092(11) 0.226(19) 0.43(3) 0.26(2) 0.082(15) 0.057(12)
P 0.0462(12) 0.0393(12) 0.0530(13) -0.0030(10) 0.0190(10) -0.0084(10)
C31 0.058(5) 0.042(5) 0.068(6) -0.002(4) 0.025(5) 0.006(4)
C32 0.099(8) 0.058(7) 0.082(7) -0.003(5) 0.019(6) 0.008(6)
C33 0.175(14) 0.063(8) 0.097(10) -0.005(7) 0.037(10) 0.038(9)
C34 0.191(17) 0.051(8) 0.115(11) -0.016(7) 0.060(12) 0.005(10)
C35 0.139(12) 0.072(9) 0.133(11) -0.041(8) 0.073(10) -0.027(8)
C36 0.087(7) 0.065(7) 0.087(7) -0.028(6) 0.045(6) -0.020(6)
C41 0.038(4) 0.040(5) 0.072(6) -0.009(4) 0.021(4) -0.002(4)
C42 0.055(6) 0.103(8) 0.071(7) 0.003(6) 0.014(5) -0.018(6)
C43 0.059(6) 0.134(10) 0.059(6) -0.006(6) 0.003(5) 0.000(7)
C44 0.033(5) 0.120(10) 0.118(9) -0.073(9) -0.001(6) -0.015(7)
C45 0.088(9) 0.086(9) 0.134(11) -0.012(8) -0.008(9) -0.037(7)
C46 0.066(6) 0.071(7) 0.104(8) 0.011(6) 0.011(6) -0.021(5)
O51 0.091(4) 0.066(4) 0.072(4) 0.006(3) 0.048(3) 0.001(4)
C51 0.41(3) 0.103(11) 0.154(14) 0.020(10) 0.214(18) -0.016(14)
C52 0.101(9) 0.200(16) 0.097(9) 0.021(10) 0.047(8) 0.007(10)
C1 0.049(5) 0.030(4) 0.049(5) 0.005(3) 0.006(4) -0.006(4)
C6 0.054(5) 0.022(4) 0.054(5) -0.001(3) 0.007(4) -0.019(4)
C5 0.037(4) 0.037(4) 0.051(5) -0.011(4) 0.001(4) -0.002(4)
C4 0.057(5) 0.037(4) 0.040(5) -0.006(4) 0.003(4) 0.000(4)
C3 0.063(6) 0.041(5) 0.050(5) -0.002(4) 0.026(4) 0.001(4)
C2 0.034(4) 0.041(5) 0.064(6) 0.001(4) 0.007(4) 0.004(4)
C7 0.059(6) 0.055(6) 0.058(6) 0.011(4) -0.011(5) -0.005(5)
C8 0.102(8) 0.104(9) 0.062(7) 0.018(6) 0.014(6) -0.018(7)
C9 0.095(8) 0.083(8) 0.109(9) 0.034(7) -0.011(7) 0.020(7)
C10 0.117(8) 0.071(7) 0.036(5) 0.003(4) 0.010(5) 0.005(6)
C11 0.053(5) 0.027(4) 0.067(6) -0.007(4) 0.018(4) -0.011(4)
C12 0.057(5) 0.045(5) 0.075(6) -0.015(4) 0.026(5) -0.023(4)
C13 0.046(5) 0.037(5) 0.057(5) 0.001(4) 0.009(4) -0.018(4)
C14 0.048(5) 0.054(6) 0.069(6) 0.014(5) 0.003(5) -0.006(4)
C15 0.077(7) 0.083(7) 0.054(6) 0.004(5) 0.021(5) -0.009(6)
C16 0.056(6) 0.078(7) 0.078(7) 0.005(5) 0.031(5) 0.007(5)
C17 0.046(5) 0.079(7) 0.070(6) 0.015(5) 0.007(5) -0.001(5)
C18 0.052(5) 0.069(6) 0.047(5) 0.007(4) 0.010(4) -0.012(5)
B 0.046(5) 0.040(5) 0.051(6) 0.003(4) 0.009(5) -0.003(4)
C11B 0.035(4) 0.052(5) 0.049(5) 0.005(4) 0.006(3) -0.003(4)
C12B 0.055(5) 0.066(6) 0.057(5) 0.000(5) 0.004(4) 0.013(5)
C13B 0.079(7) 0.077(7) 0.061(7) 0.023(5) -0.007(5) 0.017(6)
C14B 0.070(7) 0.059(7) 0.090(8) 0.014(6) -0.004(6) 0.012(5)
C15B 0.066(6) 0.051(6) 0.083(7) -0.005(5) 0.012(5) 0.016(5)
C16B 0.056(5) 0.058(6) 0.057(5) 0.001(5) 0.011(4) 0.005(4)
C21B 0.045(5) 0.045(5) 0.051(5) 0.004(4) 0.014(4) 0.011(4)
C22B 0.049(5) 0.045(5) 0.068(6) 0.010(4) 0.021(4) 0.012(4)
C23B 0.060(6) 0.068(6) 0.072(7) 0.032(6) 0.030(5) 0.017(5)
C24B 0.068(7) 0.109(9) 0.049(6) 0.027(6) 0.020(5) 0.045(6)
C25B 0.073(7) 0.089(8) 0.053(6) 0.001(5) 0.005(5) 0.020(6)
C26B 0.056(5) 0.061(6) 0.059(6) 0.002(5) 0.006(5) 0.003(5)
C31B 0.041(4) 0.033(4) 0.044(5) -0.001(3) 0.004(4) -0.006(3)
C32B 0.052(5) 0.053(5) 0.044(5) 0.012(4) 0.008(4) 0.001(4)
C33B 0.046(5) 0.085(7) 0.053(5) 0.017(5) 0.013(4) -0.004(5)
C34B 0.041(5) 0.076(7) 0.069(6) 0.010(5) 0.013(5) 0.003(5)
C35B 0.045(5) 0.064(6) 0.102(8) 0.020(6) 0.003(5) 0.006(5)
C36B 0.048(5) 0.048(5) 0.083(7) 0.016(5) 0.017(5) 0.000(4)
C41B 0.048(5) 0.047(5) 0.050(5) 0.009(4) 0.009(4) -0.005(4)
C42B 0.057(5) 0.053(6) 0.064(6) -0.008(5) 0.003(5) -0.014(5)
C43B 0.103(9) 0.062(7) 0.075(7) -0.013(5) 0.016(6) -0.016(6)
C44B 0.093(9) 0.077(8) 0.066(7) 0.007(6) -0.005(6) -0.041(7)
C45B 0.060(6) 0.086(8) 0.084(8) 0.005(6) 0.005(6) -0.022(6)
C46B 0.050(5) 0.073(7) 0.073(6) -0.004(5) 0.012(5) -0.015(5)

loop_
_atom_type_symbol
_atom_type_description
_atom_type_scat_dispersion_real
_atom_type_scat_dispersion_imag
_atom_type_scat_source
C C 0.0033 0.0016 'International Tables Vol C Tables 4.2.6.8 and 6.1.1.4'
H H 0.0000 0.0000 'International Tables Vol C Tables 4.2.6.8 and 6.1.1.4'
B B 0.0013 0.0007 'International Tables Vol C Tables 4.2.6.8 and 6.1.1.4'
O O 0.0106 0.0060 'International Tables Vol C Tables 4.2.6.8 and 6.1.1.4'
P P 0.1023 0.0942 'International Tables Vol C Tables 4.2.6.8 and 6.1.1.4'
Cl Cl 0.1484 0.1585 'International Tables Vol C Tables 4.2.6.8 and 6.1.1.4'
Os Os -1.2165 7.6030 'International Tables Vol C Tables 4.2.6.8 and 6.1.1.4'

loop_
_geom_angle_atom_site_label_1
_geom_angle_atom_site_label_2
_geom_angle_atom_site_label_3
_geom_angle
CT01 Os C11 128.2(2)
CT01 Os C5 39.24(19)
C11 Os C5 124.3(3)
CT01 Os C4 40.38(19)
C11 Os C4 94.6(3)
C5 Os C4 37.3(3)
CT01 Os C3 38.3(2)
C11 Os C3 91.6(3)
C5 Os C3 65.6(3)
C4 Os C3 36.9(3)
CT01 Os C2 37.13(19)
C11 Os C2 114.0(3)
C5 Os C2 76.4(3)
C4 Os C2 65.5(3)
C3 Os C2 35.4(3)
CT01 Os P 126.08(5)
C11 Os P 89.5(2)
C5 Os P 89.4(2)
C4 Os P 113.3(2)
C3 Os P 150.1(2)
C2 Os P 156.4(2)
CT01 Os C6 37.1(2)
C11 Os C6 160.2(3)
C5 Os C6 36.6(2)
C4 Os C6 66.0(3)
C3 Os C6 75.4(3)
C2 Os C6 62.9(3)
P Os C6 94.5(2)
CT01 Os C1 37.97(18)
C11 Os C1 149.3(3)
C5 Os C1 65.4(3)
C4 Os C1 78.3(3)
C3 Os C1 64.8(3)
C2 Os C1 35.9(2)
P Os C1 120.9(2)
C6 Os C1 34.9(2)
CT01 Os Cl 122.46(6)
C11 Os Cl 90.7(2)
C5 Os Cl 144.8(2)
C4 Os Cl 157.9(2)
C3 Os Cl 121.6(2)
C2 Os Cl 92.8(2)
P Os Cl 88.18(8)
C6 Os Cl 108.75(19)
C1 Os Cl 86.11(19)
C11 O2 C19 126.4(7)
C110 C19 O2 114.1(11)
O51 P C31 106.5(4)
O51 P C41 102.8(4)
C31 P C41 102.3(4)
O51 P Os 108.3(2)
C31 P Os 120.5(3)
C41 P Os 114.7(3)
C36 C31 C32 114.8(8)
C36 C31 P 124.0(7)
C32 C31 P 120.7(7)
C33 C32 C31 121.9(11)
C34 C33 C32 120.4(13)
C35 C34 C33 119.3(13)
C34 C35 C36 121.6(13)
C31 C36 C35 121.9(11)
C42 C41 C46 116.8(8)
C42 C41 P 121.3(7)
C46 C41 P 121.9(7)
C41 C42 C43 122.2(10)
C44 C43 C42 118.9(10)
C45 C44 C43 119.0(10)
C44 C45 C46 121.6(11)
C45 C46 C41 121.4(10)
C51 O51 P 129.4(7)
O51 C51 C52 120.9(13)
C6 C1 C2 116.5(7)
C6 C1 C7 122.1(7)
C2 C1 C7 121.2(7)
C6 C1 Os 71.9(4)
C2 C1 Os 69.6(4)
C7 C1 Os 133.3(6)
C1 C6 C5 120.5(7)
C1 C6 Os 73.2(4)
C5 C6 Os 66.5(4)
C4 C5 C6 122.1(7)
C4 C5 Os 72.9(4)
C6 C5 Os 76.9(4)
C5 C4 C3 116.7(7)
C5 C4 C10 122.2(8)
C3 C4 C10 121.1(8)
C5 C4 Os 69.7(4)
C3 C4 Os 73.2(4)
C10 C4 Os 129.1(6)
C2 C3 C4 120.4(7)
C2 C3 Os 72.5(4)
C4 C3 Os 70.0(4)
C3 C2 C1 123.3(7)
C3 C2 Os 72.1(4)
C1 C2 Os 74.5(4)
C1 C7 C8 115.4(7)
C1 C7 C9 107.7(7)
C8 C7 C9 112.8(8)
O2 C11 C12 117.4(7)
O2 C11 Os 119.6(5)
C12 C11 Os 123.0(6)
C11 C12 C13 110.3(6)
C14 C13 C18 116.9(8)
C14 C13 C12 122.8(8)
C18 C13 C12 120.3(8)
C15 C14 C13 120.9(8)
C16 C15 C14 120.9(9)
C15 C16 C17 118.6(9)
C18 C17 C16 120.2(9)
C17 C18 C13 122.6(8)
C21B B C41B 110.1(7)
C21B B C31B 109.9(6)
C41B B C31B 107.1(6)
C21B B C11B 111.2(6)
C41B B C11B 106.8(6)
C31B B C11B 111.6(6)
C12B C11B C16B 114.3(7)
C12B C11B B 120.7(7)
C16B C11B B 125.0(7)
C13B C12B C11B 123.7(8)
C14B C13B C12B 119.0(9)
C15B C14B C13B 119.5(9)
C14B C15B C16B 120.1(9)
C15B C16B C11B 123.4(8)
C22B C21B C26B 114.5(8)
C22B C21B B 125.4(7)
C26B C21B B 120.0(8)
C23B C22B C21B 123.3(9)
C24B C23B C22B 119.2(9)
C25B C24B C23B 120.3(9)
C24B C25B C26B 119.6(10)
C25B C26B C21B 123.0(9)
C36B C31B C32B 115.3(7)
C36B C31B B 120.6(7)
C32B C31B B 123.8(7)
C31B C32B C33B 122.1(8)
C34B C33B C32B 120.3(8)
C35B C34B C33B 118.9(8)
C34B C35B C36B 120.4(8)
C31B C36B C35B 122.9(8)
C42B C41B C46B 113.4(8)
C42B C41B B 125.5(7)
C46B C41B B 121.1(8)
C41B C42B C43B 123.4(9)
C44B C43B C42B 120.1(10)
C45B C44B C43B 118.8(10)
C44B C45B C46B 121.7(10)
C45B C46B C41B 122.6(9)

loop_
_geom_bond_atom_site_label_1
_geom_bond_atom_site_label_2
_geom_bond_distance
Os CT01 1.7804(4)
Os C11 1.982(7)
Os C5 2.189(7)
Os C4 2.230(7)
Os C3 2.272(7)
Os C2 2.277(7)
Os P 2.314(2)
Os C6 2.324(7)
Os C1 2.340(7)
Os Cl 2.405(2)
O2 C11 1.295(9)
O2 C19 1.483(10)
C19 C110 1.289(16)
P O51 1.603(6)
P C31 1.773(8)
P C41 1.794(8)
C31 C36 1.378(11)
C31 C32 1.401(12)
C32 C33 1.396(13)
C33 C34 1.342(17)
C34 C35 1.334(16)
C35 C36 1.386(14)
C41 C42 1.365(11)
C41 C46 1.381(11)
C42 C43 1.396(12)
C43 C44 1.382(14)
C44 C45 1.342(15)
C45 C46 1.369(14)
O51 C51 1.312(13)
C51 C52 1.360(14)
C1 C6 1.399(10)
C1 C2 1.424(10)
C1 C7 1.496(10)
C6 C5 1.422(10)
C5 C4 1.414(10)
C4 C3 1.425(10)
C4 C10 1.489(10)
C3 C2 1.384(10)
C7 C8 1.514(12)
C7 C9 1.524(12)
C11 C12 1.522(10)
C12 C13 1.525(10)
C13 C14 1.385(11)
C13 C18 1.388(10)
C14 C15 1.382(11)
C15 C16 1.376(12)
C16 C17 1.380(11)
C17 C18 1.359(11)
B C21B 1.648(11)
B C41B 1.649(12)
B C31B 1.651(11)
B C11B 1.658(11)
C11B C12B 1.387(10)
C11B C16B 1.391(10)
C12B C13B 1.386(11)
C13B C14B 1.385(13)
C14B C15B 1.355(12)
C15B C16B 1.381(11)
C21B C22B 1.384(10)
C21B C26B 1.398(11)
C22B C23B 1.377(11)
C23B C24B 1.367(13)
C24B C25B 1.355(13)
C25B C26B 1.375(11)
C31B C36B 1.378(10)
C31B C32B 1.386(10)
C32B C33B 1.398(10)
C33B C34B 1.365(11)
C34B C35B 1.358(11)
C35B C36B 1.387(11)
C41B C42B 1.384(11)
C41B C46B 1.421(11)
C42B C43B 1.390(11)
C43B C44B 1.380(13)
C44B C45B 1.330(13)
C45B C46B 1.379(12)
